data_4077677
loop_
_publ_author_name
'Mathur, Pradeep'
'Ahmed, Moawia O.'
'Dash, Aswini K.'
'Kaldis, John H.'

_publ_section_title
;
 Synthesis of New Selenium- and Oxygen-Containing Tungsten Acetylide
 Complexes [(\h5-C5Me5)W(O)(Se2)(CCPh)] and [(\h5-C5Me5)W(Se5CCPh)]
;
_journal_issue 5
_journal_name_full Organometallics
_journal_page_first 941
_journal_paper_doi 10.1021/om990775k
_journal_volume 19
_journal_year 2000
_chemical_formula_sum 'C18 H20 Se5 W'
_chemical_formula_weight 814.99
_chemical_name_systematic
; 
 ? 
;
_space_group_IT_number 2
_symmetry_cell_setting triclinic
_symmetry_space_group_name_Hall '-P 1'
_symmetry_space_group_name_H-M 'P -1'
_atom_sites_solution_hydrogens geom
_atom_sites_solution_primary direct
_atom_sites_solution_secondary difmap
_audit_creation_method SHELXL
_cell_angle_alpha 100.669(6)
_cell_angle_beta 93.552(5)
_cell_angle_gamma 99.281(8)
_cell_formula_units_Z 2
_cell_length_a 7.191(2)
_cell_length_b 8.353(2)
_cell_length_c 17.930(5)
_cell_measurement_reflns_used 2707
_cell_measurement_temperature 299(2)
_cell_measurement_theta_max 22.50
_cell_measurement_theta_min 2.32
_cell_volume 1039.8(5)
_computing_cell_refinement 'Bruker SMART'
_computing_data_collection 'Bruker SMART'
_computing_data_reduction 'Bruker SHELXTL'
_computing_molecular_graphics 'Bruker SHELXTL'
_computing_publication_material 'Bruker SHELXTL'
_computing_structure_refinement 'SHELXL-V.5.03 (Sheldrick, 1994)'
_computing_structure_solution 'SHELXTL-V.5.03 (Sheldrick, 1994)'
_diffrn_ambient_temperature 299(2)
_diffrn_measurement_device 'Siemems Smart CCD'
_diffrn_measurement_method '\f and \w scans'
_diffrn_radiation_monochromator graphite
_diffrn_radiation_source 'rotating anode'
_diffrn_radiation_type MoK\a
_diffrn_radiation_wavelength 0.71073
_diffrn_reflns_av_R_equivalents 0.0236
_diffrn_reflns_av_sigmaI/netI 0.0566
_diffrn_reflns_limit_h_max 9
_diffrn_reflns_limit_h_min -9
_diffrn_reflns_limit_k_max 10
_diffrn_reflns_limit_k_min -10
_diffrn_reflns_limit_l_max 23
_diffrn_reflns_limit_l_min -22
_diffrn_reflns_number 6370
_diffrn_reflns_theta_max 22.50
_diffrn_reflns_theta_min 2.32
_exptl_absorpt_coefficient_mu 14.304
_exptl_absorpt_correction_T_max 0.372043
_exptl_absorpt_correction_T_min 0.305697
_exptl_absorpt_correction_type 'SADABS (Sheldrick, 1996)'
_exptl_crystal_colour 'dark red'
_exptl_crystal_density_diffrn 2.603
_exptl_crystal_description plate
_exptl_crystal_F_000 744
_exptl_crystal_size_max 0.21
_exptl_crystal_size_mid 0.18
_exptl_crystal_size_min 0.11
_refine_diff_density_max 1.028
_refine_diff_density_min -1.070
_refine_diff_density_rms 0.153
_refine_ls_extinction_coef 0.0018(2)
_refine_ls_extinction_expression Fc^*^=kFc[1+0.001xFc^2^\l^3^/sin(2\q)]^-1/4^
_refine_ls_extinction_method SHELXL
_refine_ls_goodness_of_fit_all 0.891
_refine_ls_goodness_of_fit_obs 0.952
_refine_ls_hydrogen_treatment noref
_refine_ls_matrix_type full
_refine_ls_number_parameters 218
_refine_ls_number_reflns 2704
_refine_ls_number_restraints 0
_refine_ls_restrained_S_all 0.896
_refine_ls_restrained_S_obs 0.952
_refine_ls_R_factor_all 0.0512
_refine_ls_R_factor_obs 0.0317
_refine_ls_shift/esd_max 0.049
_refine_ls_shift/esd_mean 0.008
_refine_ls_structure_factor_coef Fsqd
_refine_ls_weighting_details 'w=1/[\s^2^(Fo^2^)+(0.0426P)^2^+0.0000P] where P=(Fo^2^+2Fc^2^)/3'
_refine_ls_weighting_scheme calc
_refine_ls_wR_factor_all 0.0724
_refine_ls_wR_factor_obs 0.0661
_reflns_number_observed 2055
_reflns_number_total 2707
_reflns_observed_criterion >2sigma(I)
_cod_data_source_file om990775k.cif
_cod_data_source_block compound_2
_cod_depositor_comments
;
The following automatic conversions were performed:

'_refine_ls_hydrogen_treatment' value 'no ref' changed to 'noref'
according to /home/saulius/struct/CIF-dictionaries/cif_core.dic
dictionary named 'cif_core.dic' version 2.4.2 from 2011-04-26.

Automatic conversion script
Id: cif_fix_values 1715 2011-07-08 13:25:40Z adriana 

The following automatic conversions were performed:

'_refine_ls_weighting_scheme' value 'calc
w=1/[\s^2^(Fo^2^)+(0.0426P)^2^+0.0000P] where P=(Fo^2^+2Fc^2^)/3' was
changed to 'calc'. New tag '_refine_ls_weighting_details' was
created. The value of the new tag was set to
'w=1/[\s^2^(Fo^2^)+(0.0426P)^2^+0.0000P] where P=(Fo^2^+2Fc^2^)/3'.

Automatic conversion script
Id: cif_fix_values 3143 2015-03-26 13:38:13Z robertas 
;
_cod_original_sg_symbol_H-M P-1
_cod_database_code 4077677

loop_
_symmetry_equiv_pos_as_xyz
'x, y, z'
'-x, -y, -z'

loop_
_atom_site_aniso_label
_atom_site_aniso_U_11
_atom_site_aniso_U_22
_atom_site_aniso_U_33
_atom_site_aniso_U_23
_atom_site_aniso_U_13
_atom_site_aniso_U_12
W1 0.0261(3) 0.0333(2) 0.0376(3) 0.0056(2) 0.0047(2) 0.0049(2)
Se1 0.0505(7) 0.0399(5) 0.0480(8) 0.0013(5) 0.0142(6) 0.0083(5)
C1 0.028(6) 0.038(5) 0.045(7) 0.002(5) 0.013(5) -0.003(4)
Se2 0.0437(7) 0.0391(5) 0.0495(8) -0.0030(5) 0.0114(6) -0.0004(5)
C2 0.029(6) 0.041(5) 0.042(7) 0.000(5) 0.005(5) 0.004(5)
Se3 0.0518(7) 0.0373(5) 0.0677(9) 0.0123(6) 0.0178(6) 0.0065(5)
C3 0.038(7) 0.060(7) 0.041(8) 0.003(6) 0.006(6) 0.004(5)
Se4 0.0469(7) 0.0596(6) 0.0399(8) 0.0063(6) 0.0023(6) 0.0069(5)
C4 0.048(7) 0.067(7) 0.055(9) 0.026(7) 0.001(6) -0.005(6)
Se5 0.0483(7) 0.0557(6) 0.0578(9) 0.0099(6) -0.0029(6) 0.0215(6)
C5 0.046(8) 0.085(9) 0.079(11) 0.042(9) 0.004(7) -0.019(7)
C6 0.079(10) 0.115(12) 0.064(11) 0.045(10) 0.016(8) 0.009(9)
C7 0.062(9) 0.102(10) 0.059(10) 0.010(8) 0.009(7) 0.032(8)
C8 0.057(8) 0.082(8) 0.054(9) 0.026(8) 0.020(7) 0.022(7)
C9 0.034(6) 0.040(6) 0.064(9) 0.028(6) 0.007(6) 0.006(5)
C10 0.023(6) 0.039(5) 0.059(8) -0.008(6) 0.010(5) 0.001(4)
C11 0.026(6) 0.047(6) 0.042(7) 0.012(6) 0.005(5) 0.002(5)
C12 0.025(5) 0.035(5) 0.034(7) 0.009(5) 0.001(5) 0.003(4)
C13 0.026(6) 0.058(6) 0.056(8) 0.031(6) 0.008(5) 0.006(5)
C14 0.050(8) 0.045(6) 0.132(13) 0.028(7) 0.008(8) 0.017(6)
C15 0.030(6) 0.061(7) 0.093(11) 0.000(7) 0.017(6) 0.007(5)
C16 0.050(7) 0.063(6) 0.052(8) 0.026(6) 0.007(6) 0.004(6)
C17 0.046(7) 0.038(5) 0.058(8) 0.008(5) 0.014(6) -0.007(5)
C18 0.045(7) 0.092(8) 0.069(10) 0.043(8) -0.002(7) 0.005(6)

loop_
_atom_site_label
_atom_site_type_symbol
_atom_site_fract_x
_atom_site_fract_y
_atom_site_fract_z
_atom_site_U_iso_or_equiv
_atom_site_thermal_displace_type
_atom_site_occupancy
_atom_site_calc_flag
_atom_site_refinement_flags
W1 W 0.08252(5) 0.30459(4) 0.18508(2) 0.0325(2) Uani 1 d .
Se1 Se -0.0384(2) 0.45138(11) 0.30817(7) 0.0466(3) Uani 1 d .
C1 C -0.0273(13) 0.2243(10) 0.2795(6) 0.039(3) Uani 1 d .
Se2 Se -0.05363(15) 0.01290(11) 0.13168(7) 0.0462(3) Uani 1 d .
C2 C -0.0846(13) 0.0877(11) 0.3078(6) 0.039(3) Uani 1 d .
Se3 Se -0.0811(2) -0.11639(11) 0.23901(7) 0.0517(3) Uani 1 d .
C3 C -0.1502(14) 0.0769(13) 0.3833(6) 0.048(3) Uani 1 d .
Se4 Se -0.0257(2) 0.27130(12) 0.03708(7) 0.0496(3) Uani 1 d .
C4 C -0.2008(15) -0.0795(13) 0.4043(7) 0.057(3) Uani 1 d .
H4A H -0.1966(15) -0.1763(13) 0.3697(7) 0.068 Uiso 1 calc R
Se5 Se -0.1138(2) 0.47332(12) 0.12836(7) 0.0530(3) Uani 1 d .
C5 C -0.2568(16) -0.0877(17) 0.4768(8) 0.070(4) Uani 1 d .
H5A H -0.2900(16) -0.1910(17) 0.4894(8) 0.084 Uiso 1 calc R
C6 C -0.2644(19) 0.0486(19) 0.5292(9) 0.083(4) Uani 1 d .
H6A H -0.2992(19) 0.0397(19) 0.5775(9) 0.100 Uiso 1 calc R
C7 C -0.2190(17) 0.2049(17) 0.5095(8) 0.073(4) Uani 1 d .
H7A H -0.2299(17) 0.3002(17) 0.5440(8) 0.088 Uiso 1 calc R
C8 C -0.1568(16) 0.2159(15) 0.4372(7) 0.061(3) Uani 1 d .
H8A H -0.1194(16) 0.3197(15) 0.4257(7) 0.073 Uiso 1 calc R
C9 C 0.3888(13) 0.2207(11) 0.2048(7) 0.043(3) Uani 1 d .
C10 C 0.3813(13) 0.2806(11) 0.1353(7) 0.043(3) Uani 1 d .
C11 C 0.3721(12) 0.4574(11) 0.1540(6) 0.038(3) Uani 1 d .
C12 C 0.3683(12) 0.4993(10) 0.2332(6) 0.031(2) Uani 1 d .
C13 C 0.3748(13) 0.3529(12) 0.2635(7) 0.044(3) Uani 1 d .
C14 C 0.4180(16) 0.0544(11) 0.2121(8) 0.074(4) Uani 1 d .
H14A H 0.4222(16) -0.0109(11) 0.1624(8) 0.111 Uiso 1 calc R
H14B H 0.3157(16) 0.0032(11) 0.2364(8) 0.111 Uiso 1 calc R
H14C H 0.5353(16) 0.0621(11) 0.2423(8) 0.111 Uiso 1 calc R
C15 C 0.4104(14) 0.1869(13) 0.0587(7) 0.063(3) Uani 1 d .
H15A H 0.3957(14) 0.2534(13) 0.0212(7) 0.095 Uiso 1 calc R
H15B H 0.3188(14) 0.0865(13) 0.0460(7) 0.095 Uiso 1 calc R
H15C H 0.5356(14) 0.1606(13) 0.0598(7) 0.095 Uiso 1 calc R
C16 C 0.3830(15) 0.5770(12) 0.1008(6) 0.054(3) Uani 1 d .
H16A H 0.3827(15) 0.5181(12) 0.0494(6) 0.081 Uiso 1 calc R
H16B H 0.4973(15) 0.6572(12) 0.1144(6) 0.081 Uiso 1 calc R
H16C H 0.2758(15) 0.6323(12) 0.1045(6) 0.081 Uiso 1 calc R
C17 C 0.3816(14) 0.6705(10) 0.2773(6) 0.049(3) Uani 1 d .
H17A H 0.3764(14) 0.6680(10) 0.3305(6) 0.073 Uiso 1 calc R
H17B H 0.2780(14) 0.7177(10) 0.2598(6) 0.073 Uiso 1 calc R
H17C H 0.4990(14) 0.7363(10) 0.2701(6) 0.073 Uiso 1 calc R
C18 C 0.3998(15) 0.3481(14) 0.3468(7) 0.066(4) Uani 1 d .
H18A H 0.3840(15) 0.4523(14) 0.3765(7) 0.099 Uiso 1 calc R
H18B H 0.5243(15) 0.3275(14) 0.3595(7) 0.099 Uiso 1 calc R
H18C H 0.3071(15) 0.2613(14) 0.3578(7) 0.099 Uiso 1 calc R

loop_
_atom_type_symbol
_atom_type_description
_atom_type_scat_dispersion_real
_atom_type_scat_dispersion_imag
_atom_type_scat_source
C C 0.0033 0.0016 'International Tables Vol C Tables 4.2.6.8 and 6.1.1.4'
H H 0.0000 0.0000 'International Tables Vol C Tables 4.2.6.8 and 6.1.1.4'
Se Se -0.0929 2.2259 'International Tables Vol C Tables 4.2.6.8 and 6.1.1.4'
W W -0.8490 6.8722 'International Tables Vol C Tables 4.2.6.8 and 6.1.1.4'

loop_
_geom_angle_atom_site_label_1
_geom_angle_atom_site_label_2
_geom_angle_atom_site_label_3
_geom_angle
C1 W1 C13 82.8(4)
C1 W1 C12 106.2(3)
C13 W1 C12 34.8(3)
C1 W1 C10 129.5(4)
C13 W1 C10 56.6(4)
C12 W1 C10 57.3(3)
C1 W1 C11 138.5(4)
C13 W1 C11 57.0(3)
C12 W1 C11 33.8(3)
C10 W1 C11 35.4(3)
C1 W1 C9 95.3(4)
C13 W1 C9 33.6(3)
C12 W1 C9 57.1(3)
C10 W1 C9 34.3(3)
C11 W1 C9 57.7(3)
C1 W1 Se5 113.0(2)
C13 W1 Se5 136.5(2)
C12 W1 Se5 102.7(2)
C10 W1 Se5 117.2(3)
C11 W1 Se5 92.8(2)
C9 W1 Se5 149.8(2)
C1 W1 Se2 78.0(2)
C13 W1 Se2 116.0(2)
C12 W1 Se2 145.5(2)
C10 W1 Se2 93.0(2)
C11 W1 Se2 126.4(2)
C9 W1 Se2 88.5(2)
Se5 W1 Se2 107.00(4)
C1 W1 Se1 46.1(2)
C13 W1 Se1 83.3(3)
C12 W1 Se1 82.3(2)
C10 W1 Se1 137.6(2)
C11 W1 Se1 112.8(2)
C9 W1 Se1 114.3(3)
Se5 W1 Se1 81.12(4)
Se2 W1 Se1 119.11(4)
C1 W1 Se4 137.4(3)
C13 W1 Se4 136.8(3)
C12 W1 Se4 116.1(2)
C10 W1 Se4 81.1(3)
C11 W1 Se4 84.0(3)
C9 W1 Se4 111.6(3)
Se5 W1 Se4 53.66(4)
Se2 W1 Se4 70.66(4)
Se1 W1 Se4 133.13(4)
C1 Se1 W1 52.8(3)
C2 C1 Se1 135.4(7)
C2 C1 W1 143.0(7)
Se1 C1 W1 81.2(3)
Se3 Se2 W1 105.00(5)
C1 C2 C3 128.4(9)
C1 C2 Se3 114.4(7)
C3 C2 Se3 117.1(7)
C2 Se3 Se2 93.1(3)
C8 C3 C4 117.5(10)
C8 C3 C2 121.8(9)
C4 C3 C2 120.6(10)
Se5 Se4 W1 58.35(4)
C5 C4 C3 120.1(11)
Se4 Se5 W1 67.99(4)
C6 C5 C4 122.3(11)
C5 C6 C7 119.0(13)
C6 C7 C8 119.5(12)
C3 C8 C7 121.6(11)
C13 C9 C10 107.0(8)
C13 C9 C14 127.5(11)
C10 C9 C14 125.4(11)
C13 C9 W1 71.1(6)
C10 C9 W1 71.3(5)
C14 C9 W1 125.6(7)
C9 C10 C15 125.7(9)
C9 C10 C11 108.0(9)
C15 C10 C11 125.6(10)
C9 C10 W1 74.4(6)
C15 C10 W1 126.3(7)
C11 C10 W1 72.8(5)
C12 C11 C16 125.3(8)
C12 C11 C10 107.0(8)
C16 C11 C10 127.4(10)
C12 C11 W1 72.8(5)
C16 C11 W1 124.9(6)
C10 C11 W1 71.8(5)
C11 C12 C13 107.9(8)
C11 C12 C17 124.7(8)
C13 C12 C17 126.9(9)
C11 C12 W1 73.3(5)
C13 C12 W1 71.9(5)
C17 C12 W1 126.6(6)
C9 C13 C12 109.9(9)
C9 C13 C18 124.1(9)
C12 C13 C18 125.1(10)
C9 C13 W1 75.2(6)
C12 C13 W1 73.3(5)
C18 C13 W1 126.9(7)

loop_
_geom_bond_atom_site_label_1
_geom_bond_atom_site_label_2
_geom_bond_distance
W1 C1 2.086(10)
W1 C13 2.389(10)
W1 C12 2.408(9)
W1 C10 2.401(9)
W1 C11 2.414(9)
W1 C9 2.441(9)
W1 Se5 2.4511(11)
W1 Se2 2.4622(12)
W1 Se1 2.5903(12)
W1 Se4 2.6695(14)
Se1 C1 1.887(8)
C1 C2 1.348(12)
Se2 Se3 2.378(2)
C2 C3 1.476(14)
C2 Se3 1.914(9)
C3 C8 1.376(14)
C3 C4 1.423(13)
Se4 Se5 2.319(2)
C4 C5 1.40(2)
C5 C6 1.35(2)
C6 C7 1.41(2)
C7 C8 1.41(2)
C9 C13 1.399(14)
C9 C10 1.428(14)
C9 C14 1.466(12)
C10 C15 1.493(14)
C10 C11 1.466(12)
C11 C12 1.403(13)
C11 C16 1.500(12)
C12 C13 1.433(12)
C12 C17 1.485(12)
C13 C18 1.502(15)
